data_7223852
loop_
_publ_author_name
'Carli, Stefano'
'Benazzi, Elisabetta'
'Casarin, Laura'
'Bernardi, Tatiana'
'Bertolasi, Valerio'
'Argazzi, Roberto'
'Caramori, Stefano'
'Bignozzi, Carlo Alberto'

_publ_section_title
;
 On the stability of manganese tris(\b-diketonate) complexes as redox
 mediators in DSSCs.
;
_journal_issue 8
_journal_name_full 'Physical chemistry chemical physics : PCCP'
_journal_page_first 5949
_journal_page_last 5956
_journal_paper_doi 10.1039/c5cp05524e
_journal_volume 18
_journal_year 2016
_chemical_formula_moiety 'C28 H40 Mn N2 O4, Cl O4'
_chemical_formula_sum 'C28 H40 Cl Mn N2 O8'
_chemical_formula_weight 623.01
_chemical_name_systematic
;
 ?
;
_space_group_IT_number 15
_symmetry_cell_setting monoclinic
_symmetry_space_group_name_Hall '-C 2yc'
_symmetry_space_group_name_H-M 'C 1 2/c 1'
_atom_sites_solution_hydrogens geom
_atom_sites_solution_primary direct
_atom_sites_solution_secondary difmap
_audit_creation_method SHELXL-97
_audit_update_record
;
2015-08-28 deposited with the CCDC.
2015-12-23 downloaded from the CCDC.
;
_cell_angle_alpha 90.000
_cell_angle_beta 115.434(10)
_cell_angle_gamma 90.000
_cell_formula_units_Z 4
_cell_length_a 16.3250(10)
_cell_length_b 17.6630(10)
_cell_length_c 12.4910(10)
_cell_measurement_reflns_used 5347
_cell_measurement_temperature 295
_cell_measurement_theta_max 25.0
_cell_measurement_theta_min 3.60
_cell_volume 3252.7(5)
_computing_cell_refinement 'Denzo-SMN (Otwinowski & Minor, 1997)'
_computing_data_collection 'COLLECT (Nonius, 1998)'
_computing_data_reduction 'Denzo-SMN (Otwinowski & Minor, 1997)'
_computing_molecular_graphics 'ORTEPIII (Burnett & Johnson, 1996)'
_computing_publication_material 'SHELXL-97 (Sheldrick, 1997), PARST (Nardelli, 1995)'
_computing_structure_refinement 'SHELXL-97 (Sheldrick, 1997)'
_computing_structure_solution 'SIR97 (Altomare et al., 1999)'
_diffrn_ambient_temperature 295
_diffrn_measured_fraction_theta_full 0.990
_diffrn_measured_fraction_theta_max 0.990
_diffrn_measurement_device_type 'Nonius Kappa CCD'
_diffrn_measurement_method '\fscans and \w scans'
_diffrn_radiation_monochromator graphite
_diffrn_radiation_source 'fine-focus sealed tube'
_diffrn_radiation_type MoK\a
_diffrn_radiation_wavelength 0.71073
_diffrn_reflns_av_R_equivalents 0.0785
_diffrn_reflns_av_sigmaI/netI 0.0806
_diffrn_reflns_limit_h_max 19
_diffrn_reflns_limit_h_min -19
_diffrn_reflns_limit_k_max 20
_diffrn_reflns_limit_k_min -20
_diffrn_reflns_limit_l_max 14
_diffrn_reflns_limit_l_min -14
_diffrn_reflns_number 5347
_diffrn_reflns_theta_full 25.00
_diffrn_reflns_theta_max 25.00
_diffrn_reflns_theta_min 3.60
_exptl_absorpt_coefficient_mu 0.534
_exptl_absorpt_correction_T_max 0.962
_exptl_absorpt_correction_T_min 0.891
_exptl_absorpt_correction_type multi-scan
_exptl_absorpt_process_details 'SORTAV (Blessing, Acta Cryst., 1995, A51, 33)'
_exptl_crystal_colour yellow
_exptl_crystal_density_diffrn 1.272
_exptl_crystal_density_method 'not measured'
_exptl_crystal_description block
_exptl_crystal_F_000 1312
_exptl_crystal_size_max 0.20
_exptl_crystal_size_mid 0.15
_exptl_crystal_size_min 0.08
_refine_diff_density_max 0.521
_refine_diff_density_min -0.515
_refine_diff_density_rms 0.076
_refine_ls_extinction_coef 0.005(3)
_refine_ls_extinction_expression Fc^*^=kFc[1+0.001xFc^2^\l^3^/sin(2\q)]^-1/4^
_refine_ls_extinction_method SHELXL
_refine_ls_goodness_of_fit_ref 1.038
_refine_ls_hydrogen_treatment constr
_refine_ls_matrix_type full
_refine_ls_number_parameters 217
_refine_ls_number_reflns 2838
_refine_ls_number_restraints 21
_refine_ls_restrained_S_all 1.034
_refine_ls_R_factor_all 0.1241
_refine_ls_R_factor_gt 0.0844
_refine_ls_shift/su_max 0.000
_refine_ls_shift/su_mean 0.000
_refine_ls_structure_factor_coef Fsqd
_refine_ls_weighting_details 'calc w=1/[\s^2^(Fo^2^)+(0.1652P)^2^+2.8491P] where P=(Fo^2^+2Fc^2^)/3'
_refine_ls_weighting_scheme calc
_refine_ls_wR_factor_gt 0.2230
_refine_ls_wR_factor_ref 0.2818
_reflns_number_gt 1742
_reflns_number_total 2838
_reflns_threshold_expression I>2sigma(I)
_cod_data_source_file c5cp05524e2.cif
_cod_data_source_block '[MnIII(acac)2(TBP)2]ClO4'
_cod_depositor_comments
;
The following automatic conversions were performed:

'_symmetry_cell_setting' value 'Monoclinic' changed to 'monoclinic'
according to
/usr/data/users/saulius/crontab/automatic-downloads/rss-feeds/RSC/lib/dictionaries/cif_core.dic
dictionary named 'cif_core.dic' version 2.4.2 from 2011-04-26.

Automatic conversion script
Id: cif_fix_values 4268 2015-11-12 08:31:59Z antanas 

 Adding full bibliography for 7223851--7223853.cif.
;
_cod_original_cell_volume 3252.7(4)
_cod_original_sg_symbol_H-M C2/c
_cod_database_code 7223852

loop_
_symmetry_equiv_pos_as_xyz
'x, y, z'
'-x, y, -z+1/2'
'x+1/2, y+1/2, z'
'-x+1/2, y+1/2, -z+1/2'
'-x, -y, -z'
'x, -y, z-1/2'
'-x+1/2, -y+1/2, -z'
'x+1/2, -y+1/2, z-1/2'

loop_
_atom_site_label
_atom_site_type_symbol
_atom_site_fract_x
_atom_site_fract_y
_atom_site_fract_z
_atom_site_U_iso_or_equiv
_atom_site_adp_type
_atom_site_occupancy
_atom_site_symmetry_multiplicity
_atom_site_calc_flag
_atom_site_refinement_flags
_atom_site_disorder_assembly
_atom_site_disorder_group
Mn1 Mn 0.2500 0.2500 0.0000 0.0803(6) Uani 1 2 d S . .
O1 O 0.2771(2) 0.3446(2) -0.0541(3) 0.0889(11) Uani 1 1 d . . .
O2 O 0.3146(2) 0.2787(2) 0.1630(3) 0.0894(11) Uani 1 1 d . . .
C1 C 0.3281(3) 0.3976(3) 0.0121(6) 0.0853(15) Uani 1 1 d . . .
C2 C 0.3652(4) 0.3975(3) 0.1326(7) 0.1035(19) Uani 1 1 d . . .
H2 H 0.3998 0.4395 0.1706 0.124 Uiso 1 1 calc R . .
C3 C 0.3568(3) 0.3414(3) 0.2043(5) 0.0863(15) Uani 1 1 d . . .
C4 C 0.3440(4) 0.4616(4) -0.0555(6) 0.1092(19) Uani 1 1 d . . .
H4A H 0.3769 0.4434 -0.0982 0.164 Uiso 1 1 calc R . .
H4B H 0.3785 0.5005 -0.0012 0.164 Uiso 1 1 calc R . .
H4C H 0.2868 0.4819 -0.1104 0.164 Uiso 1 1 calc R . .
C5 C 0.3992(5) 0.3497(4) 0.3337(6) 0.115(2) Uani 1 1 d . . .
H5A H 0.3531 0.3508 0.3619 0.172 Uiso 1 1 calc R . .
H5B H 0.4332 0.3961 0.3549 0.172 Uiso 1 1 calc R . .
H5C H 0.4392 0.3078 0.3688 0.172 Uiso 1 1 calc R . .
N1 N 0.3797(3) 0.2000(3) 0.0010(4) 0.0882(12) Uani 1 1 d . . .
C6 C 0.4102(4) 0.2196(4) -0.0764(6) 0.0936(16) Uani 1 1 d . . .
H6 H 0.3759 0.2531 -0.1364 0.112 Uiso 1 1 calc R . .
C7 C 0.4914(4) 0.1929(4) -0.0740(6) 0.1045(18) Uani 1 1 d . . .
H7 H 0.5106 0.2094 -0.1301 0.125 Uiso 1 1 calc R . .
C8 C 0.5426(4) 0.1423(4) 0.0116(6) 0.0992(18) Uani 1 1 d . A .
C9 C 0.5096(5) 0.1225(5) 0.0905(7) 0.124(3) Uani 1 1 d . . .
H9 H 0.5419 0.0883 0.1504 0.149 Uiso 1 1 calc R . .
C10 C 0.4306(5) 0.1514(5) 0.0844(7) 0.119(2) Uani 1 1 d . . .
H10 H 0.4112 0.1364 0.1411 0.143 Uiso 1 1 calc R . .
C11 C 0.6336(5) 0.1142(4) 0.0202(7) 0.132(3) Uani 1 1 d D . .
C12A C 0.6587(15) 0.0394(9) 0.0866(18) 0.151(9) Uani 0.50 1 d PD A 1
H12A H 0.6593 0.0454 0.1632 0.226 Uiso 0.50 1 calc PR A 1
H12B H 0.7178 0.0240 0.0958 0.226 Uiso 0.50 1 calc PR A 1
H12C H 0.6150 0.0015 0.0426 0.226 Uiso 0.50 1 calc PR A 1
C13A C 0.6352(15) 0.1052(16) -0.0994(13) 0.24(2) Uani 0.50 1 d PD A 1
H13A H 0.6952 0.1154 -0.0919 0.353 Uiso 0.50 1 calc PR A 1
H13B H 0.5931 0.1400 -0.1548 0.353 Uiso 0.50 1 calc PR A 1
H13C H 0.6184 0.0543 -0.1273 0.353 Uiso 0.50 1 calc PR A 1
C14A C 0.7030(12) 0.1734(10) 0.092(2) 0.179(13) Uani 0.50 1 d PD A 1
H14A H 0.6792 0.2230 0.0618 0.268 Uiso 0.50 1 d P B 1
H14B H 0.7580 0.1654 0.0842 0.268 Uiso 0.50 1 d P C 1
H14C H 0.7136 0.1699 0.1732 0.268 Uiso 0.50 1 d P D 1
C12B C 0.687(2) 0.0681(19) 0.131(2) 0.25(3) Uani 0.50 1 d PD A 2
H12D H 0.7107 0.1011 0.1981 0.382 Uiso 0.50 1 d P E 2
H12E H 0.7363 0.0431 0.1224 0.382 Uiso 0.50 1 d P F 2
H12F H 0.6481 0.0311 0.1410 0.382 Uiso 0.50 1 d P G 2
C13B C 0.6030(15) 0.065(2) -0.089(2) 0.28(3) Uani 0.50 1 d PD A 2
H13D H 0.5380 0.0613 -0.1259 0.417 Uiso 0.50 1 calc PR A 2
H13E H 0.6284 0.0149 -0.0672 0.417 Uiso 0.50 1 calc PR A 2
H13F H 0.6232 0.0863 -0.1443 0.417 Uiso 0.50 1 calc PR A 2
C14B C 0.6892(19) 0.1802(18) 0.010(3) 0.28(3) Uani 0.50 1 d PD A 2
H14D H 0.7473 0.1622 0.0199 0.424 Uiso 0.50 1 d P H 2
H14E H 0.6963 0.2167 0.0699 0.424 Uiso 0.50 1 d P I 2
H14F H 0.6581 0.2028 -0.0670 0.424 Uiso 0.50 1 d P J 2
Cl1 Cl 0.0000 0.11605(12) 0.2500 0.0948(7) Uani 1 2 d S . .
O3 O 0.0700(5) 0.1605(7) 0.2928(13) 0.284(6) Uani 1 1 d . . .
O4 O 0.0174(12) 0.0684(10) 0.1846(16) 0.360(9) Uani 1 1 d . . .

loop_
_atom_site_aniso_label
_atom_site_aniso_U_11
_atom_site_aniso_U_22
_atom_site_aniso_U_33
_atom_site_aniso_U_23
_atom_site_aniso_U_13
_atom_site_aniso_U_12
Mn1 0.0690(7) 0.0639(7) 0.1076(10) -0.0066(5) 0.0374(6) -0.0078(4)
O1 0.080(2) 0.068(2) 0.118(3) -0.0028(18) 0.042(2) -0.0135(17)
O2 0.078(2) 0.073(2) 0.116(3) -0.0135(19) 0.040(2) -0.0144(18)
C1 0.073(3) 0.069(3) 0.124(5) -0.009(3) 0.052(3) -0.002(2)
C2 0.087(4) 0.071(4) 0.151(6) -0.023(4) 0.050(4) -0.013(3)
C3 0.064(3) 0.079(3) 0.116(4) -0.011(3) 0.039(3) 0.001(2)
C4 0.102(4) 0.078(4) 0.154(6) 0.000(4) 0.061(4) -0.011(3)
C5 0.118(5) 0.103(5) 0.115(5) -0.024(4) 0.042(4) -0.017(4)
N1 0.071(2) 0.081(3) 0.113(3) 0.002(2) 0.039(2) 0.005(2)
C6 0.080(3) 0.095(4) 0.108(4) 0.008(3) 0.043(3) 0.018(3)
C7 0.084(3) 0.101(4) 0.131(5) 0.012(4) 0.049(3) 0.013(3)
C8 0.075(3) 0.097(4) 0.116(4) -0.014(3) 0.031(3) 0.007(3)
C9 0.113(5) 0.138(6) 0.128(5) 0.042(5) 0.056(4) 0.051(5)
C10 0.105(4) 0.128(6) 0.132(5) 0.033(4) 0.059(4) 0.033(4)
C11 0.092(4) 0.129(6) 0.168(7) -0.004(5) 0.048(5) 0.036(4)
C12A 0.103(15) 0.153(15) 0.18(2) 0.003(15) 0.051(14) 0.073(12)
C13A 0.092(14) 0.49(6) 0.142(16) 0.02(2) 0.069(12) 0.12(3)
C14A 0.064(8) 0.133(16) 0.32(4) -0.04(2) 0.065(15) -0.001(10)
C12B 0.109(19) 0.40(7) 0.21(3) 0.14(4) 0.025(18) 0.06(3)
C13B 0.109(16) 0.39(5) 0.34(5) -0.21(4) 0.10(2) 0.02(2)
C14B 0.107(19) 0.34(5) 0.42(6) 0.20(5) 0.12(3) 0.03(2)
Cl1 0.0843(12) 0.0774(12) 0.1317(17) 0.000 0.0548(12) 0.000
O3 0.146(6) 0.252(11) 0.409(15) -0.107(11) 0.076(7) -0.085(7)
O4 0.426(17) 0.336(16) 0.47(2) -0.217(15) 0.340(17) -0.099(15)

loop_
_atom_type_symbol
_atom_type_description
_atom_type_scat_dispersion_real
_atom_type_scat_dispersion_imag
_atom_type_scat_source
Mn Mn 0.3368 0.7283 'International Tables Vol C Tables 4.2.6.8 and 6.1.1.4'
C C 0.0033 0.0016 'International Tables Vol C Tables 4.2.6.8 and 6.1.1.4'
H H 0.0000 0.0000 'International Tables Vol C Tables 4.2.6.8 and 6.1.1.4'
N N 0.0061 0.0033 'International Tables Vol C Tables 4.2.6.8 and 6.1.1.4'
O O 0.0106 0.0060 'International Tables Vol C Tables 4.2.6.8 and 6.1.1.4'
Cl Cl 0.1484 0.1585 'International Tables Vol C Tables 4.2.6.8 and 6.1.1.4'

loop_
_geom_angle_atom_site_label_1
_geom_angle_atom_site_label_2
_geom_angle_atom_site_label_3
_geom_angle
_geom_angle_site_symmetry_1
_geom_angle_site_symmetry_3
O2 Mn1 O2 180.0(3) 7 .
O2 Mn1 O1 92.24(16) 7 7
O2 Mn1 O1 87.76(16) . 7
O2 Mn1 O1 87.76(16) 7 .
O2 Mn1 O1 92.24(16) . .
O1 Mn1 O1 180.0(3) 7 .
O2 Mn1 N1 89.40(16) 7 .
O2 Mn1 N1 90.60(16) . .
O1 Mn1 N1 90.85(16) 7 .
O1 Mn1 N1 89.15(16) . .
O2 Mn1 N1 90.60(16) 7 7
O2 Mn1 N1 89.40(16) . 7
O1 Mn1 N1 89.15(16) 7 7
O1 Mn1 N1 90.85(16) . 7
N1 Mn1 N1 180.0(2) . 7
C1 O1 Mn1 126.0(4) . .
C3 O2 Mn1 127.4(4) . .
O1 C1 C2 124.5(5) . .
O1 C1 C4 114.0(6) . .
C2 C1 C4 121.5(5) . .
C1 C2 C3 126.7(5) . .
C1 C2 H2 116.6 . .
C3 C2 H2 116.6 . .
O2 C3 C2 122.8(6) . .
O2 C3 C5 116.4(6) . .
C2 C3 C5 120.8(6) . .
C1 C4 H4A 109.5 . .
C1 C4 H4B 109.5 . .
H4A C4 H4B 109.5 . .
C1 C4 H4C 109.5 . .
H4A C4 H4C 109.5 . .
H4B C4 H4C 109.5 . .
C3 C5 H5A 109.5 . .
C3 C5 H5B 109.5 . .
H5A C5 H5B 109.5 . .
C3 C5 H5C 109.5 . .
H5A C5 H5C 109.5 . .
H5B C5 H5C 109.5 . .
C6 N1 C10 116.2(5) . .
C6 N1 Mn1 122.6(4) . .
C10 N1 Mn1 121.2(4) . .
N1 C6 C7 123.6(6) . .
N1 C6 H6 118.2 . .
C7 C6 H6 118.2 . .
C8 C7 C6 119.7(6) . .
C8 C7 H7 120.2 . .
C6 C7 H7 120.2 . .
C9 C8 C7 115.8(6) . .
C9 C8 C11 123.0(6) . .
C7 C8 C11 121.2(6) . .
C8 C9 C10 121.8(6) . .
C8 C9 H9 119.1 . .
C10 C9 H9 119.1 . .
N1 C10 C9 123.0(7) . .
N1 C10 H10 118.5 . .
C9 C10 H10 118.5 . .
C13A C11 C14B 74.8(17) . .
C13A C11 C12B 126(2) . .
C14B C11 C12B 110.7(9) . .
C13A C11 C13B 35.7(15) . .
C14B C11 C13B 110.4(10) . .
C12B C11 C13B 110.5(10) . .
C13A C11 C12A 109.4(7) . .
C14B C11 C12A 133.1(16) . .
C12B C11 C12A 28.5(15) . .
C13B C11 C12A 84.1(17) . .
C13A C11 C14A 109.3(8) . .
C14B C11 C14A 36.5(15) . .
C12B C11 C14A 80.7(14) . .
C13B C11 C14A 143.4(14) . .
C12A C11 C14A 108.6(7) . .
C13A C11 C8 113.2(9) . .
C14B C11 C8 110.0(16) . .
C12B C11 C8 113.9(17) . .
C13B C11 C8 101.0(9) . .
C12A C11 C8 110.3(10) . .
C14A C11 C8 105.9(10) . .
C11 C12A H12A 109.5 . .
C11 C12A H12B 109.5 . .
C11 C12A H12C 109.5 . .
C11 C12A H12E 99.0(14) . .
H12A C12A H12E 93.9 . .
H12B C12A H12E 24.2 . .
H12C C12A H12E 133.4 . .
C11 C12A H12F 121.8(17) . .
H12A C12A H12F 21.0 . .
H12B C12A H12F 115.4 . .
H12C C12A H12F 88.8 . .
H12E C12A H12F 106.9(19) . .
C11 C13A H13A 109.5 . .
C11 C13A H13B 109.5 . .
C11 C13A H13C 109.5 . .
C11 C14A H14A 108.8(16) . .
C11 C14A H14B 109.5(17) . .
H14A C14A H14B 110(2) . .
C11 C14A H14C 109.4(15) . .
H14A C14A H14C 109(2) . .
H14B C14A H14C 110(2) . .
C11 C14A H14D 89.0(12) . .
H14A C14A H14D 96(2) . .
H14B C14A H14D 30.6(9) . .
H14C C14A H14D 140(2) . .
C11 C14A H14E 120(2) . .
H14A C14A H14E 14.6(4) . .
H14B C14A H14E 96(2) . .
H14C C14A H14E 111(2) . .
H14D C14A H14E 87(2) . .
C11 C12B H12D 109(2) . .
C11 C12B H12E 110(3) . .
H12D C12B H12E 110(3) . .
C11 C12B H12F 109(2) . .
H12D C12B H12F 109(4) . .
H12E C12B H12F 110(3) . .
C11 C13B H13D 109.5 . .
C11 C13B H13E 109.5 . .
H13D C13B H13E 109.5 . .
C11 C13B H13F 109.5 . .
H13D C13B H13F 109.5 . .
H13E C13B H13F 109.5 . .
C11 C14B H14A 104(2) . .
C11 C14B H14B 100.1(18) . .
H14A C14B H14B 92(3) . .
C11 C14B H14D 109(3) . .
H14A C14B H14D 125(3) . .
H14B C14B H14D 40.8(13) . .
C11 C14B H14E 110(3) . .
H14A C14B H14E 14.9(7) . .
H14B C14B H14E 77(2) . .
H14D C14B H14E 110(3) . .
C11 C14B H14F 109(2) . .
H14A C14B H14F 99(3) . .
H14B C14B H14F 145(3) . .
H14D C14B H14F 109(4) . .
H14E C14B H14F 110(3) . .
O4 Cl1 O4 98.3(17) . 2
O4 Cl1 O3 105.2(8) . .
O4 Cl1 O3 122.0(12) 2 .
O4 Cl1 O3 122.0(12) . 2
O4 Cl1 O3 105.2(8) 2 2
O3 Cl1 O3 105.5(11) . 2

loop_
_geom_bond_atom_site_label_1
_geom_bond_atom_site_label_2
_geom_bond_distance
_geom_bond_site_symmetry_2
Mn1 O2 1.915(4) 7
Mn1 O2 1.915(4) .
Mn1 O1 1.924(3) 7
Mn1 O1 1.924(3) .
Mn1 N1 2.290(4) .
Mn1 N1 2.290(4) 7
O1 C1 1.289(6) .
O2 C3 1.291(7) .
C1 C2 1.359(9) .
C1 C4 1.499(8) .
C2 C3 1.381(9) .
C2 H2 0.9300 .
C3 C5 1.467(8) .
C4 H4A 0.9600 .
C4 H4B 0.9600 .
C4 H4C 0.9600 .
C5 H5A 0.9600 .
C5 H5B 0.9600 .
C5 H5C 0.9600 .
N1 C6 1.310(7) .
N1 C10 1.331(8) .
C6 C7 1.393(8) .
C6 H6 0.9300 .
C7 C8 1.370(9) .
C7 H7 0.9300 .
C8 C9 1.356(10) .
C8 C11 1.526(9) .
C9 C10 1.358(9) .
C9 H9 0.9300 .
C10 H10 0.9300 .
C11 C13A 1.513(11) .
C11 C14B 1.514(11) .
C11 C12B 1.515(11) .
C11 C13B 1.517(11) .
C11 C12A 1.519(11) .
C11 C14A 1.519(11) .
C12A H12A 0.9600 .
C12A H12B 0.9600 .
C12A H12C 0.9600 .
C12A H12E 1.15(2) .
C12A H12F 0.78(2) .
C13A H13A 0.9600 .
C13A H13B 0.9600 .
C13A H13C 0.9600 .
C14A H14A 0.97(2) .
C14A H14B 0.95(2) .
C14A H14C 0.96(3) .
C14A H14D 1.39(3) .
C14A H14E 0.80(2) .
C12B H12D 0.96(4) .
C12B H12E 0.95(4) .
C12B H12F 0.96(3) .
C13B H13D 0.9600 .
C13B H13E 0.9600 .
C13B H13F 0.9600 .
C14B H14A 1.05(5) .
C14B H14B 1.14(3) .
C14B H14D 0.96(4) .
C14B H14E 0.95(4) .
C14B H14F 0.97(3) .
Cl1 O4 1.287(10) .
Cl1 O4 1.287(10) 2
Cl1 O3 1.297(8) .
Cl1 O3 1.297(8) 2
